data_7241387
loop_
_publ_author_name
'Roca, Suncica'
'Hok, Lucija'
'Vianello, Robert'
'Borovina, Mladen'
'\/Dakovi\'c, Marijana'
'Karanovic, Ljiljana'
'Vikic-Topic, Drazen'
'Popovic, Zora'

_publ_section_title
;
 The role of non-covalent intermolecular interactions on the diversity of
 crystal packing in the supramolecular dihalopyridine-silver(I) nitrate
 complexes
;
_journal_name_full CrystEngComm
_journal_paper_doi 10.1039/D0CE01257B
_journal_year 2020
_chemical_formula_moiety 'C10 H6 Ag Cl4 N3 O3'
_chemical_formula_sum 'C10 H6 Ag Cl4 N3 O3'
_chemical_formula_weight 465.85
_space_group_crystal_system tetragonal
_space_group_IT_number 142
_space_group_name_Hall '-I 4bd 2c'
_space_group_name_H-M_alt 'I 41/a c d :2'
_atom_sites_solution_hydrogens geom
_atom_sites_solution_primary direct
_atom_sites_solution_secondary difmap
_audit_creation_date 2020-07-01
_audit_creation_method
;
Olex2 1.2
(compiled 2018.05.29 svn.r3508 for OlexSys, GUI svn.r5506)
;
_audit_update_record
;
2020-07-03 deposited with the CCDC.	2020-10-12 downloaded from the CCDC.
;
_cell_angle_alpha 90
_cell_angle_beta 90
_cell_angle_gamma 90
_cell_formula_units_Z 16
_cell_length_a 19.2103(3)
_cell_length_b 19.2103(3)
_cell_length_c 16.6266(5)
_cell_measurement_reflns_used 6393
_cell_measurement_temperature 296
_cell_measurement_theta_max 32.2275
_cell_measurement_theta_min 4.1465
_cell_volume 6135.8(2)
_computing_cell_refinement 'CrysAlisPro 1.171.39.46 (Rigaku OD, 2018)'
_computing_data_collection 'CrysAlisPro 1.171.39.46 (Rigaku OD, 2018)'
_computing_data_reduction 'CrysAlisPro 1.171.39.46 (Rigaku OD, 2018)'
_computing_molecular_graphics 'Olex2 (Dolomanov et al., 2009)'
_computing_publication_material 'Olex2 (Dolomanov et al., 2009)'
_computing_structure_refinement 'ShelXL (Sheldrick, 2015)'
_computing_structure_solution 'SHELX-97 (Sheldrick, 2008)'
_diffrn_ambient_temperature 296.15
_diffrn_detector 'CCD plate'
_diffrn_detector_area_resol_mean 16.3426
_diffrn_detector_type Sapphire3
_diffrn_measured_fraction_theta_full 0.996
_diffrn_measured_fraction_theta_max 0.996
_diffrn_measurement_device 'four-circle diffractometer'
_diffrn_measurement_device_type 'Xcalibur, Sapphire3'
_diffrn_measurement_method '\w scans'
_diffrn_radiation_monochromator graphite
_diffrn_radiation_probe x-ray
_diffrn_radiation_type MoK\a
_diffrn_radiation_wavelength 0.71073
_diffrn_reflns_av_R_equivalents 0.0244
_diffrn_reflns_av_unetI/netI 0.0144
_diffrn_reflns_Laue_measured_fraction_full 0.996
_diffrn_reflns_Laue_measured_fraction_max 0.996
_diffrn_reflns_limit_h_max 21
_diffrn_reflns_limit_h_min -23
_diffrn_reflns_limit_k_max 23
_diffrn_reflns_limit_k_min -23
_diffrn_reflns_limit_l_max 20
_diffrn_reflns_limit_l_min -20
_diffrn_reflns_number 13156
_diffrn_reflns_point_group_measured_fraction_full 0.996
_diffrn_reflns_point_group_measured_fraction_max 0.996
_diffrn_reflns_theta_full 25.242
_diffrn_reflns_theta_max 25.995
_diffrn_reflns_theta_min 4.155
_diffrn_source 'Enhance (Mo) X-ray Source'
_diffrn_source_target Mo
_exptl_absorpt_coefficient_mu 2.020
_exptl_absorpt_correction_T_max 1.00000
_exptl_absorpt_correction_T_min 0.73192
_exptl_absorpt_correction_type multi-scan
_exptl_absorpt_process_details
;
CrysAlisPro, Oxford Diffraction Ltd.,
Version 1.171.33.55 (release 05-01-2010 CrysAlis171 .NET)
(compiled Jan  5 2010,16:28:46)
Empirical absorption correction using spherical harmonics,
 implemented in SCALE3 ABSPACK scaling algorithm.
;
_exptl_crystal_colour colourless
_exptl_crystal_colour_primary colourless
_exptl_crystal_density_diffrn 2.017
_exptl_crystal_description plate
_exptl_crystal_F_000 3616
_exptl_crystal_size_max 0.53
_exptl_crystal_size_mid 0.3
_exptl_crystal_size_min 0.14
_refine_diff_density_max 0.414
_refine_diff_density_min -0.313
_refine_diff_density_rms 0.048
_refine_ls_extinction_method none
_refine_ls_goodness_of_fit_ref 1.052
_refine_ls_hydrogen_treatment constr
_refine_ls_matrix_type full
_refine_ls_number_parameters 97
_refine_ls_number_reflns 1509
_refine_ls_number_restraints 0
_refine_ls_restrained_S_all 1.052
_refine_ls_R_factor_all 0.0350
_refine_ls_R_factor_gt 0.0249
_refine_ls_shift/su_max 0.001
_refine_ls_shift/su_mean 0.000
_refine_ls_structure_factor_coef Fsqd
_refine_ls_weighting_details 'w=1/[\s^2^(Fo^2^)+(0.0340P)^2^+3.4468P] where P=(Fo^2^+2Fc^2^)/3'
_refine_ls_weighting_scheme calc
_refine_ls_wR_factor_gt 0.0614
_refine_ls_wR_factor_ref 0.0639
_reflns_Friedel_coverage 0.000
_reflns_number_gt 1202
_reflns_number_total 1509
_reflns_threshold_expression 'I > 2\s(I)'
_cod_data_source_file d0ce01257b2.cif
_cod_data_source_block 1_Cl2_5
_cod_original_cell_volume 6135.8(3)
_cod_original_sg_symbol_H-M 'I 41/a c d'
_cod_database_code 7241387
_shelx_shelxl_version_number 2018/3
_shelx_space_group_comment
;
The symmetry employed for this shelxl refinement is uniquely defined
by the following loop, which should always be used as a source of
symmetry information in preference to the above space-group names.
They are only intended as comments.
;
_shelx_estimated_absorpt_t_max 0.765
_shelx_estimated_absorpt_t_min 0.414
_olex2_refinement_description
;
1. Fixed Uiso
 At 1.2 times of:
  All C(H) groups
2.a Aromatic/amide H refined with riding coordinates:
 C2(H2), C3(H3), C5(H5)
;
_olex2_submission_special_instructions 'No special instructions were received'

loop_
_space_group_symop_operation_xyz
'x, y, z'
'-x+1/2, -y, z+1/2'
'-y+1/4, x+3/4, z+1/4'
'y+1/4, -x+1/4, z+3/4'
'-x+1/2, y, -z'
'x, -y, -z+1/2'
'y+1/4, x+3/4, -z+3/4'
'-y+1/4, -x+1/4, -z+1/4'
'x+1/2, y+1/2, z+1/2'
'-x+1, -y+1/2, z+1'
'-y+3/4, x+5/4, z+3/4'
'y+3/4, -x+3/4, z+5/4'
'-x+1, y+1/2, -z+1/2'
'x+1/2, -y+1/2, -z+1'
'y+3/4, x+5/4, -z+5/4'
'-y+3/4, -x+3/4, -z+3/4'
'-x, -y, -z'
'x-1/2, y, -z-1/2'
'y-1/4, -x-3/4, -z-1/4'
'-y-1/4, x-1/4, -z-3/4'
'x-1/2, -y, z'
'-x, y, z-1/2'
'-y-1/4, -x-3/4, z-3/4'
'y-1/4, x-1/4, z-1/4'
'-x+1/2, -y+1/2, -z+1/2'
'x, y+1/2, -z'
'y+1/4, -x-1/4, -z+1/4'
'-y+1/4, x+1/4, -z-1/4'
'x, -y+1/2, z+1/2'
'-x+1/2, y+1/2, z'
'-y+1/4, -x-1/4, z-1/4'
'y+1/4, x+1/4, z+1/4'

loop_
_atom_site_label
_atom_site_type_symbol
_atom_site_fract_x
_atom_site_fract_y
_atom_site_fract_z
_atom_site_U_iso_or_equiv
_atom_site_adp_type
_atom_site_occupancy
_atom_site_site_symmetry_order
_atom_site_calc_flag
_atom_site_refinement_flags_posn
_atom_site_refinement_flags_adp
_atom_site_refinement_flags_occupancy
_atom_site_disorder_assembly
_atom_site_disorder_group
Ag1 Ag 0.16543(2) 0.41543(2) 0.125000 0.05792(13) Uani 1 2 d S T P . .
Cl1 Cl 0.02806(4) 0.34813(4) 0.03210(5) 0.0728(2) Uani 1 1 d . . . . .
Cl2 Cl -0.04517(4) 0.62543(5) 0.19428(6) 0.0775(3) Uani 1 1 d . . . . .
N1 N 0.05456(11) 0.45965(11) 0.11515(12) 0.0446(5) Uani 1 1 d . . . . .
N2 N 0.250000 0.49711(16) 0.000000 0.0509(7) Uani 1 2 d S T P . .
O1 O 0.250000 0.43270(14) 0.000000 0.0734(9) Uani 1 2 d S T P . .
O2 O 0.29285(14) 0.52818(13) -0.04213(17) 0.0962(8) Uani 1 1 d . . . . .
C1 C 0.00418(14) 0.42547(13) 0.07829(15) 0.0461(6) Uani 1 1 d . . . . .
C2 C -0.06377(14) 0.44840(16) 0.07316(18) 0.0591(7) Uani 1 1 d . . . . .
H2 H -0.097371 0.422709 0.045937 0.071 Uiso 1 1 calc R . . . .
C3 C -0.08007(14) 0.51042(17) 0.10960(19) 0.0611(8) Uani 1 1 d . . . . .
H3 H -0.125313 0.527613 0.108230 0.073 Uiso 1 1 calc R . . . .
C4 C -0.02806(14) 0.54661(15) 0.14819(15) 0.0495(6) Uani 1 1 d . . . . .
C5 C 0.03830(13) 0.52037(13) 0.14965(15) 0.0460(6) Uani 1 1 d . . . . .
H5 H 0.073080 0.545597 0.175435 0.055 Uiso 1 1 calc R . . . .

loop_
_atom_site_aniso_label
_atom_site_aniso_U_11
_atom_site_aniso_U_22
_atom_site_aniso_U_33
_atom_site_aniso_U_23
_atom_site_aniso_U_13
_atom_site_aniso_U_12
Ag1 0.04782(14) 0.04782(14) 0.0781(2) -0.00433(10) 0.00433(10) 0.01179(12)
Cl1 0.0807(5) 0.0507(4) 0.0869(5) -0.0225(4) -0.0225(4) 0.0125(4)
Cl2 0.0633(5) 0.0720(5) 0.0972(6) -0.0366(5) 0.0027(4) 0.0165(4)
N1 0.0399(11) 0.0444(12) 0.0494(12) -0.0028(10) -0.0033(9) 0.0048(9)
N2 0.0490(18) 0.0418(18) 0.0618(18) 0.000 -0.0074(16) 0.000
O1 0.107(3) 0.0366(15) 0.0761(18) 0.000 0.0162(19) 0.000
O2 0.0882(18) 0.0795(17) 0.121(2) 0.0311(15) 0.0078(16) -0.0251(13)
C1 0.0490(15) 0.0416(14) 0.0479(14) -0.0022(11) -0.0033(12) 0.0015(11)
C2 0.0464(15) 0.0599(18) 0.0709(19) -0.0091(16) -0.0145(14) -0.0016(14)
C3 0.0392(14) 0.070(2) 0.075(2) -0.0099(15) -0.0043(14) 0.0096(14)
C4 0.0436(15) 0.0530(16) 0.0520(15) -0.0097(13) 0.0034(11) 0.0073(12)
C5 0.0403(14) 0.0471(15) 0.0505(14) -0.0069(12) -0.0034(11) -0.0006(11)

loop_
_atom_type_symbol
_atom_type_description
_atom_type_scat_dispersion_real
_atom_type_scat_dispersion_imag
_atom_type_scat_source
C C 0.0033 0.0016 'International Tables Vol C Tables 4.2.6.8 and 6.1.1.4'
H H 0.0000 0.0000 'International Tables Vol C Tables 4.2.6.8 and 6.1.1.4'
Ag Ag -0.8971 1.1015 'International Tables Vol C Tables 4.2.6.8 and 6.1.1.4'
Cl Cl 0.1484 0.1585 'International Tables Vol C Tables 4.2.6.8 and 6.1.1.4'
N N 0.0061 0.0033 'International Tables Vol C Tables 4.2.6.8 and 6.1.1.4'
O O 0.0106 0.0060 'International Tables Vol C Tables 4.2.6.8 and 6.1.1.4'

loop_
_geom_angle_atom_site_label_1
_geom_angle_atom_site_label_2
_geom_angle_atom_site_label_3
_geom_angle
_geom_angle_site_symmetry_1
_geom_angle_site_symmetry_3
_geom_angle_publ_flag
Cl1 Ag1 Cl1 66.25(3) . 15_444 ?
N1 Ag1 Cl1 88.05(5) . 15_444 ?
N1 Ag1 Cl1 51.26(5) 15_444 15_444 ?
N1 Ag1 Cl1 88.05(5) 15_444 . ?
N1 Ag1 Cl1 51.27(5) . . ?
N1 Ag1 N1 133.61(11) . 15_444 ?
N1 Ag1 O1 86.88(7) 15_444 . ?
N1 Ag1 O1 117.67(6) . . ?
N1 Ag1 O2 86.68(8) 15_444 12_454 ?
N1 Ag1 O2 132.27(7) . 12_454 ?
N1 Ag1 O2 86.68(8) . 5 ?
N1 Ag1 O2 132.27(7) 15_444 5 ?
O1 Ag1 Cl1 134.49(6) . 15_444 ?
O1 Ag1 Cl1 99.82(3) . . ?
O1 Ag1 O2 82.60(6) . 12_454 ?
O1 Ag1 O2 46.91(8) . 5 ?
O2 Ag1 Cl1 174.07(6) 5 15_444 ?
O2 Ag1 Cl1 108.19(6) 12_454 15_444 ?
O2 Ag1 Cl1 108.19(6) 5 . ?
O2 Ag1 Cl1 174.07(6) 12_454 . ?
O2 Ag1 O2 77.43(12) 12_454 5 ?
Ag1 Cl1 Cl1 56.873(16) . 15_444 ?
Ag1 Cl1 Cl2 173.27(3) . 4_454 ?
Cl2 Cl1 Cl1 124.72(2) 4_454 15_444 ?
C1 Cl1 Ag1 70.77(9) . . ?
C1 Cl1 Cl1 92.23(9) . 15_444 ?
C1 Cl1 Cl2 102.50(10) . 4_454 ?
C4 Cl2 Cl1 118.82(9) . 12_454 ?
C1 N1 Ag1 121.90(17) . . ?
C1 N1 C5 117.5(2) . . ?
C5 N1 Ag1 120.55(16) . . ?
O2 N2 O1 118.91(18) 5 . ?
O2 N2 O1 118.91(18) . . ?
O2 N2 O2 122.2(4) . 5 ?
Ag1 O1 Ag1 165.67(12) 11_544 . ?
N2 O1 Ag1 97.17(6) . . ?
N2 O1 Ag1 97.17(6) . 11_544 ?
N1 C1 Cl1 116.0(2) . . ?
N1 C1 C2 124.3(2) . . ?
C2 C1 Cl1 119.7(2) . . ?
C1 C2 H2 121.1 . . ?
C3 C2 C1 117.7(3) . . ?
C3 C2 H2 121.1 . . ?
C2 C3 H3 120.7 . . ?
C2 C3 C4 118.6(2) . . ?
C4 C3 H3 120.7 . . ?
C3 C4 Cl2 120.7(2) . . ?
C5 C4 Cl2 119.4(2) . . ?
C5 C4 C3 119.9(2) . . ?
N1 C5 C4 122.0(2) . . ?
N1 C5 H5 119.0 . . ?
C4 C5 H5 119.0 . . ?

loop_
_geom_bond_atom_site_label_1
_geom_bond_atom_site_label_2
_geom_bond_distance
_geom_bond_site_symmetry_2
_geom_bond_publ_flag
Ag1 Cl1 3.3197(8) 15_444 ?
Ag1 Cl1 3.3197(8) . ?
Ag1 N1 2.299(2) 15_444 ?
Ag1 N1 2.299(2) . ?
Ag1 O1 2.6587(4) . ?
Ag1 O2 2.689(3) 5 ?
Ag1 O2 2.689(3) 12_454 ?
Cl1 Cl1 3.6285(17) 15_444 ?
Cl1 Cl2 3.4301(11) 4_454 ?
Cl1 C1 1.734(2) . ?
Cl2 C4 1.729(3) . ?
N1 C1 1.320(3) . ?
N1 C5 1.337(3) . ?
N2 O1 1.237(4) . ?
N2 O2 1.235(3) . ?
N2 O2 1.235(3) 5 ?
C1 C2 1.380(4) . ?
C2 H2 0.9300 . ?
C2 C3 1.373(4) . ?
C3 H3 0.9300 . ?
C3 C4 1.376(4) . ?
C4 C5 1.371(3) . ?
C5 H5 0.9300 . ?

loop_
_geom_hbond_atom_site_label_D
_geom_hbond_atom_site_label_H
_geom_hbond_atom_site_label_A
_geom_hbond_distance_DH
_geom_hbond_distance_HA
_geom_hbond_distance_DA
_geom_hbond_angle_DHA
_geom_hbond_site_symmetry_A
_geom_hbond_publ_flag
C2 H2 Cl2 0.93 3.02 3.824(3) 145.3 4_454 yes
C3 H3 O2 0.93 2.50 3.236(4) 135.8 32_455 yes
C5 H5 O1 0.93 2.60 3.261(3) 128.8 12_454 yes

loop_
_geom_torsion_atom_site_label_1
_geom_torsion_atom_site_label_2
_geom_torsion_atom_site_label_3
_geom_torsion_atom_site_label_4
_geom_torsion
_geom_torsion_site_symmetry_1
_geom_torsion_site_symmetry_2
_geom_torsion_site_symmetry_3
_geom_torsion_site_symmetry_4
_geom_torsion_publ_flag
Ag1 Cl1 C1 N1 2.57(17) . . . . ?
Ag1 Cl1 C1 C2 -179.0(3) . . . . ?
Ag1 N1 C1 Cl1 -4.1(3) . . . . ?
Ag1 N1 C1 C2 177.6(2) . . . . ?
Ag1 N1 C5 C4 -176.8(2) . . . . ?
Cl1 Cl1 C1 N1 56.2(2) 15_444 . . . ?
Cl1 Cl1 C1 C2 -125.4(2) 15_444 . . . ?
Cl1 Cl2 C4 C3 -175.8(2) 12_454 . . . ?
Cl1 Cl2 C4 C5 3.6(3) 12_454 . . . ?
Cl1 C1 C2 C3 -179.0(2) . . . . ?
Cl2 Cl1 C1 N1 -177.46(18) 4_454 . . . ?
Cl2 Cl1 C1 C2 0.9(3) 4_454 . . . ?
Cl2 C4 C5 N1 179.89(19) . . . . ?
N1 C1 C2 C3 -0.8(5) . . . . ?
O2 N2 O1 Ag1 -11.59(15) 5 . . . ?
O2 N2 O1 Ag1 168.41(15) 5 . . 11_544 ?
O2 N2 O1 Ag1 -11.59(15) . . . 11_544 ?
O2 N2 O1 Ag1 168.41(15) . . . . ?
C1 N1 C5 C4 0.7(4) . . . . ?
C1 C2 C3 C4 0.8(5) . . . . ?
C2 C3 C4 Cl2 179.3(2) . . . . ?
C2 C3 C4 C5 -0.1(5) . . . . ?
C3 C4 C5 N1 -0.7(4) . . . . ?
C5 N1 C1 Cl1 178.35(19) . . . . ?
C5 N1 C1 C2 0.0(4) . . . . ?
